data_4509553
loop_
_publ_author_name
'Jaremko, \/Lukasz'
'Kirillov, Alexander M.'
'Smole\'nski, Piotr'
'Pombeiro, Armando J. L.'

_publ_section_title
;
 Engineering Coordination and Supramolecular Copper&#x2212;Organic
 Networks by Aqueous Medium Self-Assembly with
 1,3,5-Triaza-7-phosphaadamantane (PTA)
;
_journal_issue 7
_journal_name_full 'Crystal Growth &amp; Design'
_journal_page_first 3006
_journal_paper_doi 10.1021/cg900334w
_journal_volume 9
_journal_year 2009
_chemical_compound_source 'see text'
_chemical_formula_moiety 'C6 H12 Cu N6 P'
_chemical_formula_sum 'C6 H12 Cu N6 P'
_chemical_formula_weight 262.74
_chemical_name_systematic
; 
 ? 
;
_space_group_IT_number 14
_symmetry_cell_setting monoclinic
_symmetry_Int_Tables_number 14
_symmetry_space_group_name_Hall '-P 2yn'
_symmetry_space_group_name_H-M 'P 1 21/n 1'
_atom_sites_solution_hydrogens geom
_atom_sites_solution_primary direct
_atom_sites_solution_secondary difmap
_audit_creation_method SHELXL-97
_cell_angle_alpha 90.00
_cell_angle_beta 105.30(4)
_cell_angle_gamma 90.00
_cell_formula_units_Z 4
_cell_length_a 6.543(3)
_cell_length_b 12.190(5)
_cell_length_c 12.043(5)
_cell_measurement_reflns_used 14020
_cell_measurement_temperature 100(2)
_cell_measurement_theta_max 42.05
_cell_measurement_theta_min 4.66
_cell_volume 926.5(7)
_computing_cell_refinement 'CrysAlis RED (Oxford Diffraction, 2003)'
_computing_data_collection 'CrysAlis CCD (Oxford Diffraction, 2003)'
_computing_data_reduction 'CrysAlis RED'
_computing_molecular_graphics 'PLATON (Spek, 2003) and XP (Bruker, 1999)'
_computing_publication_material SHELXL97
_computing_structure_refinement 'SHELXL97 (Sheldrick, 1997)'
_computing_structure_solution 'SHELXS97 (Sheldrick, 1997)'
_diffrn_ambient_temperature 100(2)
_diffrn_measured_fraction_theta_full 0.993
_diffrn_measured_fraction_theta_max 0.969
_diffrn_measurement_device_type 'Oxford Xcalibur PX \k geometry'
_diffrn_measurement_method '\w and \f'
_diffrn_radiation_monochromator graphite
_diffrn_radiation_source 'fine-focus sealed tube'
_diffrn_radiation_type MoK\a
_diffrn_radiation_wavelength 0.71073
_diffrn_reflns_av_R_equivalents 0.0440
_diffrn_reflns_av_sigmaI/netI 0.1202
_diffrn_reflns_limit_h_max 10
_diffrn_reflns_limit_h_min -12
_diffrn_reflns_limit_k_max 21
_diffrn_reflns_limit_k_min -22
_diffrn_reflns_limit_l_max 22
_diffrn_reflns_limit_l_min -20
_diffrn_reflns_number 22496
_diffrn_reflns_theta_full 25.00
_diffrn_reflns_theta_max 42.05
_diffrn_reflns_theta_min 4.66
_diffrn_standards_decay_% 0
_diffrn_standards_interval_count 0
_diffrn_standards_interval_time 0
_diffrn_standards_number 0
_exptl_absorpt_coefficient_mu 2.497
_exptl_absorpt_correction_T_max 0.81639
_exptl_absorpt_correction_T_min 0.75077
_exptl_absorpt_correction_type numerical
_exptl_absorpt_process_details '(CrysAlis RED; Oxford Diffraction, 2003)'
_exptl_crystal_colour colourless
_exptl_crystal_density_diffrn 1.884
_exptl_crystal_density_method 'not measured'
_exptl_crystal_description block
_exptl_crystal_F_000 536
_exptl_crystal_size_max 0.30
_exptl_crystal_size_mid 0.20
_exptl_crystal_size_min 0.14
_refine_diff_density_max 0.841
_refine_diff_density_min -0.929
_refine_diff_density_rms 0.257
_refine_ls_extinction_method none
_refine_ls_goodness_of_fit_ref 0.908
_refine_ls_hydrogen_treatment constr
_refine_ls_matrix_type full
_refine_ls_number_parameters 127
_refine_ls_number_reflns 6307
_refine_ls_number_restraints 0
_refine_ls_restrained_S_all 0.908
_refine_ls_R_factor_all 0.0895
_refine_ls_R_factor_gt 0.0348
_refine_ls_shift/su_max 0.001
_refine_ls_shift/su_mean 0.000
_refine_ls_structure_factor_coef Fsqd
_refine_ls_weighting_details 'calc w=1/[\s^2^(Fo^2^)+(0.0352P)^2^+0.0000P] where P=(Fo^2^+2Fc^2^)/3'
_refine_ls_weighting_scheme calc
_refine_ls_wR_factor_gt 0.0794
_refine_ls_wR_factor_ref 0.0851
_reflns_number_gt 3414
_reflns_number_total 6307
_reflns_threshold_expression >2sigma(I)
_cod_data_source_file cg900334wsup1.cif
_cod_data_source_block (I)
_cod_depositor_comments
;
The following automatic conversions were performed:

'_symmetry_cell_setting' value 'Monoclinic' changed to 'monoclinic'
according to /home/saulius/struct/CIF-dictionaries/cif_core.dic
dictionary named 'cif_core.dic' version 2.4.2 from 2011-04-26.

Automatic conversion script
Id: cif_fix_values 1891 2012-01-12 08:04:46Z andrius 
;
_cod_original_sg_symbol_H-M 'P 21/n'
_cod_database_code 4509553

loop_
_symmetry_equiv_pos_as_xyz
'x, y, z'
'-x+1/2, y+1/2, -z+1/2'
'-x, -y, -z'
'x-1/2, -y-1/2, z-1/2'

loop_
_atom_site_label
_atom_site_type_symbol
_atom_site_fract_x
_atom_site_fract_y
_atom_site_fract_z
_atom_site_U_iso_or_equiv
_atom_site_adp_type
_atom_site_occupancy
_atom_site_symmetry_multiplicity
_atom_site_calc_flag
_atom_site_refinement_flags
Cu1 Cu 0.93363(3) 0.120594(15) 0.498379(16) 0.01028(5) Uani 1 1 d .
P1 P 0.62890(6) 0.20331(3) 0.46538(3) 0.00956(8) Uani 1 1 d .
N1 N 0.3870(2) 0.38415(10) 0.48734(11) 0.0112(2) Uani 1 1 d .
N2 N 0.19916(19) 0.20613(10) 0.46660(11) 0.0093(2) Uani 1 1 d .
N3 N 0.2912(2) 0.29205(10) 0.29826(11) 0.0113(2) Uani 1 1 d .
C2 C 0.3966(2) 0.13893(12) 0.50170(13) 0.0103(3) Uani 1 1 d .
H2A H 0.3696 0.0665 0.4634 0.012 Uiso 1 1 calc R
H2B H 0.4315 0.1264 0.5858 0.012 Uiso 1 1 calc R
C6 C 0.1407(2) 0.22545(12) 0.33932(13) 0.0110(3) Uani 1 1 d .
H6A H 0.1263 0.1535 0.2999 0.013 Uiso 1 1 calc R
H6B H 0.0005 0.2618 0.3169 0.013 Uiso 1 1 calc R
C5 C 0.2330(2) 0.31601(12) 0.52357(14) 0.0113(3) Uani 1 1 d .
H5A H 0.0958 0.3553 0.5065 0.014 Uiso 1 1 calc R
H5B H 0.2814 0.3054 0.6080 0.014 Uiso 1 1 calc R
C1 C 0.6039(2) 0.34073(13) 0.52585(14) 0.0118(3) Uani 1 1 d .
H1A H 0.6460 0.3362 0.6109 0.014 Uiso 1 1 calc R
H1B H 0.7022 0.3920 0.5024 0.014 Uiso 1 1 calc R
C3 C 0.4957(2) 0.23446(13) 0.31238(13) 0.0119(3) Uani 1 1 d .
H3A H 0.5906 0.2806 0.2801 0.014 Uiso 1 1 calc R
H3B H 0.4707 0.1651 0.2681 0.014 Uiso 1 1 calc R
C4 C 0.3216(3) 0.39746(12) 0.36153(14) 0.0131(3) Uani 1 1 d .
H4A H 0.4305 0.4409 0.3375 0.016 Uiso 1 1 calc R
H4B H 0.1874 0.4394 0.3400 0.016 Uiso 1 1 calc R
N11 N 1.0663(2) 0.01034(10) 0.62530(12) 0.0147(3) Uani 1 1 d .
N21 N 1.1924(2) 0.01803(10) 0.71365(12) 0.0117(3) Uani 1 1 d .
N31 N 1.3175(2) 0.02372(13) 0.80458(13) 0.0214(3) Uani 1 1 d .

loop_
_atom_site_aniso_label
_atom_site_aniso_U_11
_atom_site_aniso_U_22
_atom_site_aniso_U_33
_atom_site_aniso_U_23
_atom_site_aniso_U_13
_atom_site_aniso_U_12
Cu1 0.00780(8) 0.00925(8) 0.01436(10) 0.00067(7) 0.00395(6) 0.00081(7)
P1 0.00736(17) 0.00851(16) 0.01338(19) 0.00053(14) 0.00377(14) 0.00029(14)
N1 0.0089(5) 0.0088(5) 0.0178(7) -0.0005(5) 0.0066(5) -0.0007(5)
N2 0.0078(5) 0.0084(5) 0.0125(6) -0.0002(4) 0.0039(4) 0.0009(5)
N3 0.0088(6) 0.0123(6) 0.0130(6) 0.0014(5) 0.0032(5) 0.0000(5)
C2 0.0083(6) 0.0097(7) 0.0131(7) 0.0015(5) 0.0033(5) -0.0001(5)
C6 0.0084(6) 0.0130(7) 0.0108(7) 0.0011(5) 0.0013(5) -0.0007(5)
C5 0.0100(6) 0.0095(6) 0.0159(8) -0.0023(5) 0.0062(5) -0.0003(5)
C1 0.0089(7) 0.0111(6) 0.0157(8) -0.0010(6) 0.0040(5) -0.0012(5)
C3 0.0109(7) 0.0124(6) 0.0140(7) -0.0007(6) 0.0059(5) 0.0004(6)
C4 0.0118(7) 0.0108(7) 0.0181(8) 0.0042(5) 0.0064(6) 0.0027(5)
N11 0.0189(7) 0.0100(6) 0.0165(7) 0.0023(5) 0.0071(5) 0.0013(5)
N21 0.0111(6) 0.0066(5) 0.0208(7) -0.0012(5) 0.0104(5) -0.0005(5)
N31 0.0161(7) 0.0268(8) 0.0199(8) -0.0029(6) 0.0022(6) -0.0026(6)

loop_
_atom_type_symbol
_atom_type_description
_atom_type_scat_dispersion_real
_atom_type_scat_dispersion_imag
_atom_type_scat_source
C C 0.0033 0.0016 'International Tables Vol C Tables 4.2.6.8 and 6.1.1.4'
H H 0.0000 0.0000 'International Tables Vol C Tables 4.2.6.8 and 6.1.1.4'
N N 0.0061 0.0033 'International Tables Vol C Tables 4.2.6.8 and 6.1.1.4'
P P 0.1023 0.0942 'International Tables Vol C Tables 4.2.6.8 and 6.1.1.4'
Cu Cu 0.3201 1.2651 'International Tables Vol C Tables 4.2.6.8 and 6.1.1.4'

loop_
_geom_angle_atom_site_label_1
_geom_angle_atom_site_label_2
_geom_angle_atom_site_label_3
_geom_angle
_geom_angle_site_symmetry_1
_geom_angle_site_symmetry_3
N11 Cu1 N2 104.38(6) . 1_655
N11 Cu1 P1 128.90(5) . .
N2 Cu1 P1 119.24(5) 1_655 .
N11 Cu1 N11 87.31(7) . 3_756
N2 Cu1 N11 95.03(6) 1_655 3_756
P1 Cu1 N11 112.30(5) . 3_756
C1 P1 C3 97.95(7) . .
C1 P1 C2 97.28(7) . .
C3 P1 C2 96.93(8) . .
C1 P1 Cu1 121.30(6) . .
C3 P1 Cu1 116.32(6) . .
C2 P1 Cu1 121.83(6) . .
C5 N1 C1 112.72(12) . .
C5 N1 C4 109.56(13) . .
C1 N1 C4 111.03(12) . .
C2 N2 C5 110.46(12) . .
C2 N2 C6 110.13(12) . .
C5 N2 C6 107.21(11) . .
C2 N2 Cu1 111.32(9) . 1_455
C5 N2 Cu1 112.48(9) . 1_455
C6 N2 Cu1 105.02(9) . 1_455
C6 N3 C4 108.65(12) . .
C6 N3 C3 111.55(12) . .
C4 N3 C3 110.95(12) . .
N2 C2 P1 113.64(10) . .
N2 C2 H2A 108.8 . .
P1 C2 H2A 108.8 . .
N2 C2 H2B 108.8 . .
P1 C2 H2B 108.8 . .
H2A C2 H2B 107.7 . .
N3 C6 N2 114.94(12) . .
N3 C6 H6A 108.5 . .
N2 C6 H6A 108.5 . .
N3 C6 H6B 108.5 . .
N2 C6 H6B 108.5 . .
H6A C6 H6B 107.5 . .
N1 C5 N2 113.78(12) . .
N1 C5 H5A 108.8 . .
N2 C5 H5A 108.8 . .
N1 C5 H5B 108.8 . .
N2 C5 H5B 108.8 . .
H5A C5 H5B 107.7 . .
N1 C1 P1 112.32(11) . .
N1 C1 H1A 109.1 . .
P1 C1 H1A 109.1 . .
N1 C1 H1B 109.1 . .
P1 C1 H1B 109.1 . .
H1A C1 H1B 107.9 . .
N3 C3 P1 112.58(11) . .
N3 C3 H3A 109.1 . .
P1 C3 H3A 109.1 . .
N3 C3 H3B 109.1 . .
P1 C3 H3B 109.1 . .
H3A C3 H3B 107.8 . .
N1 C4 N3 113.43(12) . .
N1 C4 H4A 108.9 . .
N3 C4 H4A 108.9 . .
N1 C4 H4B 108.9 . .
N3 C4 H4B 108.9 . .
H4A C4 H4B 107.7 . .
N21 N11 Cu1 133.39(11) . .
N21 N11 Cu1 123.65(11) . 3_756
Cu1 N11 Cu1 92.69(7) . 3_756
N11 N21 N31 178.17(16) . .

loop_
_geom_bond_atom_site_label_1
_geom_bond_atom_site_label_2
_geom_bond_distance
_geom_bond_site_symmetry_2
Cu1 N11 2.0484(15) .
Cu1 N2 2.1455(14) 1_655
Cu1 P1 2.1753(10) .
Cu1 N11 2.1832(15) 3_756
P1 C1 1.8509(17) .
P1 C3 1.8578(18) .
P1 C2 1.8626(16) .
N1 C5 1.459(2) .
N1 C1 1.470(2) .
N1 C4 1.471(2) .
N2 C2 1.493(2) .
N2 C5 1.4946(19) .
N2 C6 1.497(2) .
N3 C6 1.459(2) .
N3 C4 1.480(2) .
N3 C3 1.481(2) .
C2 H2A 0.9900 .
C2 H2B 0.9900 .
C6 H6A 0.9900 .
C6 H6B 0.9900 .
C5 H5A 0.9900 .
C5 H5B 0.9900 .
C1 H1A 0.9900 .
C1 H1B 0.9900 .
C3 H3A 0.9900 .
C3 H3B 0.9900 .
C4 H4A 0.9900 .
C4 H4B 0.9900 .
N11 N21 1.166(2) .
N21 N31 1.183(2) .
